data_4030686
loop_
_publ_author_name
'Serpaggi, F.'
'Loiseau, T.'
'Riou, D.'
'Ferey, G.'
'Hosseini, M. W.'

_publ_section_title
;
 Oxyfluorinated microporous compounds: IX. Synthesis and crystal structure
 of ULM-8: a new layered fluorinated gallophosphate
 Ga3(PO4)2(HPO4)(H2O)F2,(N4C6H19)
;
_journal_name_full 'European Journal of Solid State and Inorganic Chemistry'
_journal_page_first 595
_journal_page_last 604
_journal_volume 31
_journal_year 1994
_chemical_formula_sum 'C6 H22 F2 Ga3 N4 O13 P3'
_chemical_formula_weight 698.344
_space_group_IT_number 61
_symmetry_cell_setting orthorhombic
_symmetry_Int_Tables_number 61
_symmetry_space_group_name_Hall '-P 2ac 2ab'
_symmetry_space_group_name_H-M 'P b c a'
_cell_angle_alpha 90
_cell_angle_beta 90
_cell_angle_gamma 90
_cell_formula_units_Z 8
_cell_length_a 10.163(2)
_cell_length_b 21.989(5)
_cell_length_c 17.279(3)
_cell_volume 3861.4(13)
_diffrn_ambient_temperature 293
_diffrn_radiation_probe x-ray
_diffrn_radiation_type MoK1a
_diffrn_radiation_wavelength 0.71069
_exptl_absorpt_coefficient_mu 4.733
_exptl_crystal_density_diffrn 2.403
_exptl_crystal_F_000 2744
_refine_ls_number_parameters 322
_refine_ls_number_reflns 3621
_refine_ls_R_factor_gt 0.049
_refine_ls_wR_factor_gt 0.148
_cod_data_source_file EJSSIC-1994-31-595-604.cif
_cod_data_source_block ULM-8
_cod_depositor_comments
;
Not seen any micropore inside
;
_cod_database_code 4030686

loop_
_symmetry_equiv_pos_site_id
_symmetry_equiv_pos_as_xyz
1 x,y,z
2 1/2-x,-y,1/2+z
3 1/2+x,1/2-y,-z
4 -x,1/2+y,1/2-z
5 -x,-y,-z
6 1/2+x,y,1/2-z
7 1/2-x,1/2+y,z
8 x,1/2-y,1/2+z

loop_
_atom_site_label
_atom_site_type_symbol
_atom_site_thermal_displace_type
_atom_site_fract_x
_atom_site_fract_y
_atom_site_fract_z
_atom_site_occupancy
_atom_site_U_iso_or_equiv
Ga1 Ga Uiso 0.07020(10) 0.74070(10) 0.15920(10) 1.000 0.0130(10)
Ga2 Ga Uiso 0.12070(10) 0.36560(10) 0.57750(10) 1.000 0.0140(10)
Ga3 Ga Uiso 0.59220(10) 0.28700(10) 0.48390(10) 1.000 0.0080(10)
P1 P Uiso 0.4121(2) 0.38560(10) 0.56530(10) 1.000 0.0140(10)
P2 P Uiso 0.1226(2) 0.25270(10) 0.68980(10) 1.000 0.0130(10)
P3 P Uiso 0.3913(2) 0.18050(10) 0.51710(10) 1.000 0.0110(10)
F1 F Uiso 0.1849(4) 0.2097(2) 0.0233(2) 1.000 0.0210(10)
F2 F Uiso 0.0957(4) 0.2264(2) 0.4031(2) 1.000 0.0200(10)
O1 O Uiso 0.4806(5) 0.3570(2) 0.4944(3) 1.000 0.0160(10)
OW O Uiso 0.0759(5) 0.0669(2) 0.1361(3) 1.000 0.0170(10)
O2 O Uiso 0.0937(5) 0.2944(2) 0.1272(3) 1.000 0.0170(10)
O3 O Uiso 0.9773(5) 0.1273(2) 0.0113(3) 1.000 0.0170(10)
O4 O Uiso 0.2676(5) 0.2501(2) 0.2164(3) 1.000 0.0170(10)
O5 O Uiso 0.9299(5) 0.2396(2) 0.0233(3) 1.000 0.0170(10)
O6 O Uiso 0.4867(6) 0.0600(2) 0.0929(3) 1.000 0.0230(10)
O7 O Uiso 0.0357(5) 0.2632(2) 0.2590(3) 1.000 0.0200(10)
O8 O Uiso 0.2711(5) 0.0960(2) 0.0405(3) 1.000 0.0200(10)
O9 O Uiso 0.7479(5) 0.1643(2) -0.0009(3) 1.000 0.0150(10)
O10 O Uiso 0.3954(5) 0.1604(2) 0.1330(3) 1.000 0.0180(10)
O11 O Uiso 0.9109(5) 0.1871(2) 0.8946(3) 1.000 0.0190(10)
O12 O Uiso 0.0890(5) 0.1816(2) 0.1648(3) 1.000 0.0180(10)
N N Uiso 0.7358(8) 0.9682(3) 0.2271(4) 1.000 0.032(2)
N1 N Uiso 0.7125(7) 0.8122(4) 0.1376(4) 1.000 0.030(2)
N2 N Uiso 0.8364(13) 0.9545(4) 0.4351(5) 1.000 0.056(3)
N3 N Uiso 0.6457(9) 0.0894(4) 0.2129(5) 1.000 0.040(2)
C1A C Uiso 0.7765(9) 0.8719(4) 0.1552(5) 1.000 0.031(2)
C1B C Uiso 0.6809(9) 0.9112(5) 0.1987(6) 1.000 0.036(2)
C2A C Uiso 0.7586(13) 0.9440(6) 0.3654(7) 1.000 0.057(3)
C2B C Uiso 0.8253(10) 0.9634(5) 0.2916(6) 1.000 0.041(2)
C3A C Uiso 0.7846(10) 0.0746(5) 0.1867(6) 1.000 0.039(2)
C3B C Uiso 0.7880(10) 0.0087(4) 0.1659(5) 1.000 0.036(2)
H1 H Uiso 0.673(9) 0.971(5) 0.278(4) 1.000 0.052(8)
H2 H Uiso 0.792(8) 0.894(5) 0.100(3) 1.000 0.052(8)
H3 H Uiso 0.871(4) 0.863(5) 0.182(5) 1.000 0.052(8)
H4 H Uiso 0.639(8) 0.891(5) 0.250(3) 1.000 0.052(8)
H5 H Uiso 0.607(7) 0.913(5) 0.154(4) 1.000 0.052(8)
H6 H Uiso 0.696(7) 0.904(3) 0.363(7) 1.000 0.052(8)
H7 H Uiso 0.712(9) 0.979(3) 0.399(6) 1.000 0.052(8)
H8 H Uiso 0.904(8) 0.943(3) 0.259(6) 1.000 0.052(8)
H9 H Uiso 0.837(9) 0.012(6) 0.291(6) 1.000 0.052(8)
H10 H Uiso 0.854(8) 0.081(5) 0.233(4) 1.000 0.052(8)
H11 H Uiso 0.809(9) 0.105(4) 0.139(4) 1.000 0.052(8)
H12 H Uiso 0.882(5) 0.987(5) 0.156(5) 1.000 0.052(8)
H13 H Uiso 0.718(7) 0.994(5) 0.123(5) 1.000 0.052(8)
H14 H Uiso 0.654(12) 0.126(3) 0.214(7) 1.000 0.052(8)
H15 H Uiso 0.606(11) 0.069(4) 0.243(6) 1.000 0.052(8)
H16 H Uiso 0.842(12) 0.991(3) 0.442(7) 1.000 0.052(8)
H17 H Uiso 0.793(11) 0.933(4) 0.464(6) 1.000 0.052(8)
H18 H Uiso 0.770(8) 0.790(5) 0.120(7) 1.000 0.052(8)
H19 H Uiso 0.642(7) 0.817(5) 0.117(7) 1.000 0.052(8)

loop_
_atom_type_symbol
_atom_type_description
_atom_type_scat_dispersion_real
_atom_type_scat_dispersion_imag
_atom_type_scat_source
C C 0.0033 0.0016 ' International Tables Vol C Tables 4.2.6.8 and 6.1.1.4'
H H 0.0000 0.0000 ' International Tables Vol C Tables 4.2.6.8 and 6.1.1.4'
F F 0.0171 0.0103 ' International Tables Vol C Tables 4.2.6.8 and 6.1.1.4'
Ga Ga 0.2307 1.6083 ' International Tables Vol C Tables 4.2.6.8 and 6.1.1.4'
N N 0.0061 0.0033 ' International Tables Vol C Tables 4.2.6.8 and 6.1.1.4'
O O 0.0106 0.0060 ' International Tables Vol C Tables 4.2.6.8 and 6.1.1.4'
P P 0.1023 0.0942 ' International Tables Vol C Tables 4.2.6.8 and 6.1.1.4'

loop_
_geom_angle_atom_site_label_1
_geom_angle_atom_site_label_2
_geom_angle_atom_site_label_3
_geom_angle
_geom_angle_site_symmetry_1
_geom_angle_site_symmetry_3
_geom_angle_publ_flag
F2 Ga1 O7 87.9(2) 4_555 4_555 yes
F2 Ga1 O11 87.3(2) 4_555 5_666 yes
F2 Ga1 O4 176.8(2) 4_555 7_555 yes
F2 Ga1 O10 83.1(2) 4_555 7_555 yes
O7 Ga1 O11 102.5(2) 4_555 5_666 yes
O4 Ga1 O7 94.4(2) 7_555 4_555 yes
O7 Ga1 O10 123.5(2) 4_555 7_555 yes
O4 Ga1 O11 94.4(2) 7_555 5_666 yes
O10 Ga1 O11 132.4(2) 7_555 5_666 yes
O4 Ga1 O10 93.8(2) 7_555 7_555 yes
F1 Ga2 O3 92.1(2) 8_555 8_455 yes
OW Ga2 O3 94.4(2) 8_555 8_455 yes
O3 Ga2 O8 113.2(2) 8_455 8_555 yes
O3 Ga2 O12 114.2(2) 8_455 8_555 yes
F1 Ga2 OW 173.4(2) 8_555 8_555 yes
F1 Ga2 O8 86.97(19) 8_555 8_555 yes
F1 Ga2 O12 88.5(2) 8_555 8_555 yes
OW Ga2 O8 91.5(2) 8_555 8_555 yes
OW Ga2 O12 87.8(2) 8_555 8_555 yes
O8 Ga2 O12 132.4(2) 8_555 8_555 yes
F2 Ga3 O1 92.1(2) 3_556 . yes
O1 Ga3 O5 86.3(2) . 6_455 yes
F1 Ga3 O1 172.4(2) 6_555 . yes
O1 Ga3 O2 91.8(2) . 6_555 yes
O1 Ga3 O9 91.5(2) . 8_555 yes
F2 Ga3 O5 89.9(2) 3_556 6_455 yes
F1 Ga3 F2 85.65(18) 6_555 3_556 yes
F2 Ga3 O2 176.0(2) 3_556 6_555 yes
F2 Ga3 O9 86.2(2) 3_556 8_555 yes
F1 Ga3 O5 86.5(2) 6_555 6_455 yes
O2 Ga3 O5 89.3(2) 6_555 6_455 yes
O5 Ga3 O9 175.5(2) 6_455 8_555 yes
F1 Ga3 O2 90.36(19) 6_555 6_555 yes
F1 Ga3 O9 95.53(19) 6_555 8_555 yes
O2 Ga3 O9 94.7(2) 6_555 8_555 yes
O1 P1 O6 110.5(3) . 8_555 yes
O1 P1 O8 107.7(3) . 8_555 yes
O1 P1 O10 112.4(3) . 8_555 yes
O6 P1 O8 110.4(3) 8_555 8_555 yes
O6 P1 O10 109.6(3) 8_555 8_555 yes
O8 P1 O10 106.1(3) 8_555 8_555 yes
O2 P2 O4 111.6(3) 8_555 8_555 yes
O2 P2 O7 106.8(3) 8_555 8_555 yes
O2 P2 O12 113.2(3) 8_555 8_555 yes
O4 P2 O7 108.0(3) 8_555 8_555 yes
O4 P2 O12 109.3(3) 8_555 8_555 yes
O7 P2 O12 107.8(3) 8_555 8_555 yes
O3 P3 O5 110.8(3) 6_455 6_455 yes
O3 P3 O9 107.8(3) 6_455 6_455 yes
O3 P3 O11 108.2(3) 6_455 6_456 yes
O5 P3 O9 111.1(3) 6_455 6_455 yes
O5 P3 O11 109.8(3) 6_455 6_456 yes
O9 P3 O11 109.0(3) 6_455 6_456 yes
Ga2 F1 Ga3 126.3(2) 8_554 6_455 yes
Ga1 F2 Ga3 122.3(2) 4_545 3_456 yes
Ga3 O1 P1 131.9(3) . . yes
Ga3 O2 P2 130.6(3) 6_455 8_554 yes
Ga2 O3 P3 125.2(3) 8_654 6_555 yes
Ga1 O4 P2 131.1(3) 7_545 8_554 yes
Ga3 O5 P3 129.9(3) 6_555 6_555 yes
Ga1 O7 P2 151.2(3) 4_545 8_554 yes
Ga2 O8 P1 123.1(3) 8_554 8_554 yes
Ga3 O9 P3 129.0(3) 8_554 6_555 yes
Ga1 O10 P1 141.4(3) 7_545 8_554 yes
Ga1 O11 P3 126.2(3) 5_666 6_556 yes
Ga2 O12 P2 135.2(3) 8_554 8_554 yes
C1B N C2B 116.0(7) . . yes
C1B N C3B 114.5(7) . 1_565 yes
C2B N C3B 111.7(8) . 1_565 yes
C2B N H1 76(5) . . no
C3B N H1 139(6) 1_565 . no
C1B N H1 96(6) . . no
C1A N1 H18 107(7) . . no
H18 N1 H19 123(11) . . no
C1A N1 H19 111(8) . . no
C2A N2 H16 108(8) . . no
H16 N2 H17 121(11) . . no
C2A N2 H17 97(7) . . no
C3A N3 H15 123(8) . . no
H14 N3 H15 127(11) . . no
C3A N3 H14 97(8) . . no
N1 C1A C1B 109.0(7) . . yes
N C1B C1A 114.6(8) . . yes
N2 C2A C2B 114.2(10) . . yes
N C2B C2A 113.0(9) . . yes
N3 C3A C3B 107.5(8) . . yes
N C3B C3A 113.8(7) 1_545 . yes
N1 C1A H2 106(5) . . no
N1 C1A H3 108(6) . . no
C1B C1A H2 106(5) . . no
C1B C1A H3 118(5) . . no
H2 C1A H3 109(6) . . no
N C1B H4 103(5) . . no
N C1B H5 119(6) . . no
C1A C1B H4 115(6) . . no
C1A C1B H5 97(5) . . no
H4 C1B H5 109(6) . . no
N2 C2A H6 119(6) . . no
N2 C2A H7 71(5) . . no
C2B C2A H6 117(6) . . no
C2B C2A H7 117(5) . . no
H6 C2A H7 110(7) . . no
N C2B H8 95(5) . . no
N C2B H9 89(5) . 1_565 no
C2A C2B H8 131(5) . . no
C2A C2B H9 110(5) . 1_565 no
H8 C2B H9 109(6) . 1_565 no
N3 C3A H10 111(4) . . no
N3 C3A H11 108(5) . . no
C3B C3A H10 107(6) . . no
C3B C3A H11 114(4) . . no
H10 C3A H11 110(7) . . no
C3A C3B H12 119(6) . 1_545 no
C3A C3B H13 116(6) . 1_545 no
N C3B H12 99(5) 1_545 1_545 no
N C3B H13 94(5) 1_545 1_545 no
H12 C3B H13 110(7) 1_545 1_545 no

loop_
_geom_bond_atom_site_label_1
_geom_bond_atom_site_label_2
_geom_bond_distance
_geom_bond_site_symmetry_2
_geom_bond_publ_flag
Ga1 F2 2.025(4) 4_555 yes
Ga1 O7 1.844(5) 4_555 yes
Ga1 O11 1.850(5) 5_666 yes
Ga1 O4 1.933(5) 7_555 yes
Ga1 O10 1.856(5) 7_555 yes
Ga2 O3 1.859(5) 8_455 yes
Ga2 F1 2.011(5) 8_555 yes
Ga2 OW 1.854(5) 8_555 yes
Ga2 O8 1.860(5) 8_555 yes
Ga2 O12 1.859(5) 8_555 yes
Ga3 O1 1.921(5) . yes
Ga3 F2 1.975(4) 3_556 yes
Ga3 O5 1.955(5) 6_455 yes
Ga3 F1 1.947(5) 6_555 yes
Ga3 O2 1.927(5) 6_555 yes
Ga3 O9 1.929(5) 8_555 yes
P1 O1 1.543(5) . yes
P1 O6 1.494(5) 8_555 yes
P1 O8 1.549(5) 8_555 yes
P1 O10 1.556(5) 8_555 yes
P2 O2 1.526(5) 8_555 yes
P2 O4 1.545(5) 8_555 yes
P2 O7 1.527(5) 8_555 yes
P2 O12 1.546(5) 8_555 yes
P3 O3 1.541(5) 6_455 yes
P3 O5 1.526(5) 6_455 yes
P3 O9 1.526(5) 6_455 yes
P3 O11 1.546(5) 6_456 yes
N C1B 1.457(13) . yes
N C2B 1.442(13) . yes
N C3B 1.481(11) 1_565 yes
N1 C1A 1.496(12) . yes
N2 C2A 1.459(16) . yes
N3 C3A 1.518(14) . yes
N H1 1.09(8) . no
N1 H18 0.82(9) . no
N1 H19 0.81(8) . no
N2 H17 0.82(10) . no
N2 H16 0.81(7) . no
N3 H14 0.81(7) . no
N3 H15 0.80(10) . no
C1A C1B 1.502(13) . no
C2A C2B 1.506(16) . no
C3A C3B 1.493(14) . no
C1A H2 1.08(7) . no
C1A H3 1.08(6) . no
C1B H4 1.08(7) . no
C1B H5 1.08(7) . no
C2A H6 1.09(7) . no
C2A H7 1.07(9) . no
C2B H8 1.08(8) . no
C2B H9 1.08(13) 1_565 no
C3A H10 1.08(8) . no
C3A H11 1.09(8) . no
C3B H12 1.08(6) 1_545 no
C3B H13 1.08(8) 1_545 no

loop_
_geom_hbond_atom_site_label_D
_geom_hbond_atom_site_label_H
_geom_hbond_atom_site_label_A
_geom_hbond_distance_DH
_geom_hbond_distance_HA
_geom_hbond_distance_DA
_geom_hbond_angle_DHA
_geom_hbond_site_symmetry_A
_geom_hbond_publ_flag
N3 H14 O12 0.81(7) 2.51(11) 2.985(10) 118(10) 6_555 yes
N3 H15 OW 0.80(10) 2.11(10) 2.749(10) 137(8) 6_555 yes
N1 H18 F1 0.82(9) 2.52(12) 3.008(8) 120(10) 5_665 yes
N1 H19 O2 0.81(8) 2.45(7) 3.142(9) 144(11) 7_555 yes
C1A H2 O8 1.08(7) 2.52(6) 3.488(10) 148(7) 5_665 yes

loop_
_geom_torsion_atom_site_label_1
_geom_torsion_atom_site_label_2
_geom_torsion_atom_site_label_3
_geom_torsion_atom_site_label_4
_geom_torsion
_geom_torsion_site_symmetry_1
_geom_torsion_site_symmetry_3
_geom_torsion_site_symmetry_4
_geom_torsion_publ_flag
O3 Ga2 O8 P1 -155.7(3) 8_455 8_555 . no
F1 Ga2 O8 P1 -64.7(3) 8_555 8_555 . no
OW Ga2 O8 P1 108.9(4) 8_555 8_555 . no
O12 Ga2 O8 P1 20.5(5) 8_555 8_555 . no
O3 Ga2 O12 P2 101.9(5) 8_455 8_555 . no
F1 Ga2 O12 P2 10.2(5) 8_555 8_555 . no
OW Ga2 O12 P2 -164.3(5) 8_555 8_555 . no
O8 Ga2 O12 P2 -74.3(5) 8_555 8_555 . no
F2 Ga3 O1 P1 -5.2(4) 3_556 . . no
O5 Ga3 O1 P1 84.6(4) 6_455 . . no
O2 Ga3 O1 P1 173.9(4) 6_555 . . no
O9 Ga3 O1 P1 -91.4(4) 8_555 . . no
O1 Ga3 O5 P3 -133.7(4) . 6_455 . no
F2 Ga3 O5 P3 -41.6(4) 3_556 6_455 . no
F1 Ga3 O5 P3 44.1(4) 6_555 6_455 . no
O2 Ga3 O5 P3 134.5(4) 6_555 6_455 . no
O1 Ga3 O2 P2 -158.1(4) . 6_555 3_556 no
O1 Ga3 O9 P3 -165.2(4) . 8_555 3_556 no
O6 P1 O1 Ga3 101.4(4) 8_555 . . no
O8 P1 O1 Ga3 -137.9(4) 8_555 . . no
O10 P1 O1 Ga3 -21.4(5) 8_555 . . no
O1 P1 O8 Ga2 111.5(4) . 8_555 . no
O6 P1 O8 Ga2 -127.7(4) 8_555 8_555 . no
O10 P1 O8 Ga2 -9.1(4) 8_555 8_555 . no
O2 P2 O12 Ga2 -46.9(5) 8_555 8_555 . no
O4 P2 O12 Ga2 78.1(5) 8_555 8_555 . no
O7 P2 O12 Ga2 -164.7(4) 8_555 8_555 . no
O3 P3 O5 Ga3 -66.9(5) 6_455 6_455 . no
O9 P3 O5 Ga3 173.3(3) 6_455 6_455 . no
O11 P3 O5 Ga3 52.6(5) 6_456 6_455 . no
C2B N C1B C1A -72.5(11) . . . no
C3B N C1B C1A 59.9(11) 1_565 . . no
C1B N C2B C2A -68.6(11) . . . no
C3B N C2B C2A 157.8(9) 1_565 . . no
C1B N C3B C3A 152.7(8) . 1_565 1_565 no
C2B N C3B C3A -72.9(10) . 1_565 1_565 no
N1 C1A C1B N 173.4(7) . . . no
N2 C2A C2B N -164.2(9) . . . no
N3 C3A C3B N -51.9(10) . . 1_545 no
